data_7051171
loop_
_publ_author_name
'Luque, Antonio'
'Sertucha, Jon'
'Castillo, Oscar'
'Rom\'an, Pascual'

_publ_section_title
;
 Crystal packing and physical properties of pyridinium
 tetrabromocuprate(II) complexes assembled via hydrogen bonds and
 aromatic stacking interactions
;
_journal_issue 9
_journal_name_full 'New Journal of Chemistry'
_journal_page_first 1208
_journal_paper_doi 10.1039/b104085p
_journal_volume 25
_journal_year 2001
_chemical_compound_source 'ethanolic synthesis'
_chemical_formula_moiety '2(C5H6N), (CuBr4)'
_chemical_formula_sum 'C10 H12 Br4 Cu N2'
_chemical_formula_weight 543.37
_chemical_name_systematic
;
bis(pyridinium) tetrabromocuprate(II)
;
_space_group_IT_number 15
_symmetry_cell_setting monoclinic
_symmetry_space_group_name_Hall '-C 2yc'
_symmetry_space_group_name_H-M 'C 1 2/c 1'
_atom_sites_solution_hydrogens difmap
_atom_sites_solution_primary direct
_atom_sites_solution_secondary difmap
_audit_creation_method SHELXL
_cell_angle_alpha 90.00
_cell_angle_beta 94.77(2)
_cell_angle_gamma 90.00
_cell_formula_units_Z 4
_cell_length_a 8.162(1)
_cell_length_b 14.249(1)
_cell_length_c 13.862(1)
_cell_measurement_reflns_used 25
_cell_measurement_temperature 295(1)
_cell_measurement_theta_max 13.3
_cell_measurement_theta_min 7.6
_cell_volume 1606.6(3)
_computing_cell_refinement 'local programs'
_computing_data_collection 'CAD4 programs'
_computing_data_reduction 'XRAY-76 (Stewart, 1976)'
_computing_molecular_graphics 'PLATON (Spek, 1990)'
_computing_structure_refinement 'XRAY-76 (Stewart, 1976)'
_computing_structure_solution 'DIRDIF-92 (Beurskens, 1992)'
_diffrn_ambient_temperature 295(1)
_diffrn_measurement_device 'Enraf Nonius CAD4 diffractometer'
_diffrn_measurement_method '\w/2\q mode'
_diffrn_radiation_monochromator graphite
_diffrn_radiation_source 'fine-focus sealed tube'
_diffrn_radiation_type MoK\a
_diffrn_radiation_wavelength 0.71069
_diffrn_reflns_av_R_equivalents 0.018
_diffrn_reflns_limit_h_max 11
_diffrn_reflns_limit_h_min 0
_diffrn_reflns_limit_k_max 20
_diffrn_reflns_limit_k_min 0
_diffrn_reflns_limit_l_max 19
_diffrn_reflns_limit_l_min -19
_diffrn_reflns_number 2517
_diffrn_reflns_theta_max 29.96
_diffrn_reflns_theta_min 1.47
_diffrn_standards_decay_% 1
_diffrn_standards_interval_count 98
_diffrn_standards_interval_time 3600
_diffrn_standards_number 2
_exptl_absorpt_coefficient_mu 11.289
_exptl_absorpt_correction_T_max 0.184
_exptl_absorpt_correction_T_min 0.125
_exptl_absorpt_correction_type empirical
_exptl_absorpt_process_details 'DIFABS (Walker and Stuart, 1989)'
_exptl_crystal_colour dark-violet
_exptl_crystal_density_diffrn 2.247
_exptl_crystal_density_meas 2.24(1)
_exptl_crystal_density_method flotation
_exptl_crystal_description prismatic
_exptl_crystal_F_000 1020
_exptl_crystal_size_max 0.20
_exptl_crystal_size_mid 0.20
_exptl_crystal_size_min 0.15
_refine_diff_density_max 0.64
_refine_diff_density_min -0.87
_refine_ls_extinction_method none
_refine_ls_goodness_of_fit_all 1.43
_refine_ls_goodness_of_fit_ref 1.19
_refine_ls_hydrogen_treatment refall
_refine_ls_matrix_type full
_refine_ls_number_parameters 102
_refine_ls_number_reflns 1023
_refine_ls_number_restraints 0
_refine_ls_R_factor_all 0.071
_refine_ls_R_factor_gt 0.043
_refine_ls_shift/su_max 0.08
_refine_ls_shift/su_mean 0.01
_refine_ls_structure_factor_coef F
_refine_ls_weighting_details 'PESOS (Martinez-Ripoll, 1975)'
_refine_ls_weighting_scheme calc
_refine_ls_wR_factor_all 0.097
_refine_ls_wR_factor_ref 0.050
_reflns_number_gt 1023
_reflns_number_total 2342
_reflns_threshold_expression >2sigma(I)
_cod_data_source_file b104085p.txt
_cod_data_source_block compound1
_cod_depositor_comments
;
The following automatic conversions were performed:
'_symmetry_cell_setting' value 'Monoclinic' changed to 'monoclinic'
according to '/home/saulius/struct/CIF-dictionaries/cif_core.dic'
dictionary named 'cif_core.dic' version 2.4.1 from 2010-06-29.

Automatic conversion script
Id: cif_fix_enum 1527 2010-12-29 10:47:43Z saulius 
;
_cod_original_sg_symbol_H-M 'C 2/c'
_cod_original_formula_sum C10H12Br4Cu1N2
_cod_database_code 7051171

loop_
_symmetry_equiv_pos_as_xyz
'x, y, z'
'-x, y, -z+1/2'
'x+1/2, y+1/2, z'
'-x+1/2, y+1/2, -z+1/2'
'-x, -y, -z'
'x, -y, z-1/2'
'-x+1/2, -y+1/2, -z'
'x+1/2, -y+1/2, z-1/2'

loop_
_atom_site_aniso_label
_atom_site_aniso_U_11
_atom_site_aniso_U_22
_atom_site_aniso_U_33
_atom_site_aniso_U_12
_atom_site_aniso_U_13
_atom_site_aniso_U_23
Cu1 0.0411(7) 0.0460(7) 0.0441(7) 0 0.0036(6) 0
Br1 0.0484(5) 0.0598(5) 0.0564(5) 0.0095(4) 0.0009(4) 0.0137(4)
Br2 0.0703(6) 0.0588(6) 0.0662(6) 0.0017(5) 0.0166(5) 0.0183(5)
N11 0.056(5) 0.082(6) 0.048(4) 0.001(4) 0.006(4) -0.013(4)
C12 0.061(6) 0.079(7) 0.043(5) -0.018(6) -0.010(4) 0.015(5)
C13 0.064(6) 0.058(6) 0.067(7) -0.004(5) 0.000(5) 0.005(5)
C14 0.074(6) 0.069(6) 0.050(5) 0.004(6) 0.013(5) -0.001(5)
C15 0.082(7) 0.060(5) 0.057(5) 0.008(5) -0.008(5) 0.010(5)
C16 0.066(6) 0.075(7) 0.061(6) 0.016(6) -0.001(5) 0.003(5)

loop_
_atom_site_label
_atom_site_type_symbol
_atom_site_fract_x
_atom_site_fract_y
_atom_site_fract_z
_atom_site_U_iso_or_equiv
_atom_site_thermal_displace_type
_atom_site_occupancy
_atom_site_calc_flag
_atom_site_refinement_flags
_atom_site_disorder_group
Cu1 Cu 0.50000 0.02996(9) 0.25000 0.0436(4) Uani 1 d . .
Br1 Br 0.27843(8) 0.13663(7) 0.21739(7) 0.0549(4) Uani 1 d . .
Br2 Br 0.37261(9) -0.07579(7) 0.35178(8) 0.0644(4) Uani 1 d . .
N11 N 0.1609(9) 0.1121(7) 0.4464(6) 0.062(3) Uani 1 d . .
C12 C 0.0725(9) 0.1912(8) 0.4368(8) 0.062(4) Uani 1 d . .
C13 C 0.0007(9) 0.2249(9) 0.5139(9) 0.063(4) Uani 1 d . .
C14 C 0.0225(9) 0.1792(8) 0.5997(7) 0.064(3) Uani 1 d . .
C15 C 0.1194(9) 0.0997(8) 0.6076(8) 0.067(3) Uani 1 d . .
C16 C 0.1874(9) 0.0681(9) 0.5293(8) 0.068(4) Uani 1 d . .
H11 H 0.228(7) 0.085(6) 0.399(5) 0.04(2) Uiso 1 d . .
H12 H 0.055(8) 0.212(7) 0.383(6) 0.03(1) Uiso 1 d . .
H13 H -0.041(8) 0.274(7) 0.514(7) 0.04(2) Uiso 1 d . .
H14 H -0.042(7) 0.200(7) 0.654(7) 0.05(2) Uiso 1 d . .
H15 H 0.135(7) 0.055(7) 0.673(7) 0.07(3) Uiso 1 d . .
H16 H 0.267(7) 0.041(8) 0.532(8) 0.07(3) Uiso 1 d . .

loop_
_atom_type_symbol
_atom_type_description
_atom_type_scat_dispersion_real
_atom_type_scat_dispersion_imag
_atom_type_scat_source
Cu Cu 0.3201 1.2651 'International Tables Vol C Tables 4.2.6.8 and 6.1.1.4'
Br Br -0.291 2.468 'International Tables Vol C Tables 4.2.6.8 and 6.1.1.4'
C C 0.0033 0.0016 'International Tables Vol C Tables 4.2.6.8 and 6.1.1.4'
N N 0.0061 0.0033 'International Tables Vol C Tables 4.2.6.8 and 6.1.1.4'
H H 0.0000 0.0000 'International Tables Vol C Tables 4.2.6.8 and 6.1.1.4'

loop_
_geom_angle_atom_site_label_1
_geom_angle_atom_site_label_2
_geom_angle_atom_site_label_3
_geom_angle
_geom_angle_site_symmetry_1
_geom_angle_site_symmetry_3
_geom_angle_publ_flag
Br1 Cu1 Br1 100.49(6) . 2_655 yes
Br1 Cu1 Br2 98.96(4) . . yes
Br1 Cu1 Br2 131.28(3) . 2_655 yes
Br2 Cu1 Br1 131.28(4) . 2_655 yes
Br2 Cu1 Br2 100.78(6) . 2_655 yes
Br1 Cu1 Br2 98.96(4) 2_655 2_655 yes
C12 N11 C16 123(1) . . no
N11 C12 C13 119(1) . . no
C12 C13 C14 119(1) . . no
C13 C14 C15 120(1) . . no
C14 C15 C16 119(1) . . no
N11 C16 C15 120(1) . . no

loop_
_geom_bond_atom_site_label_1
_geom_bond_atom_site_label_2
_geom_bond_distance
_geom_bond_site_symmetry_2
_geom_bond_publ_flag
Cu1 Br1 2.377(1) . yes
Cu1 Br2 2.364(1) . yes
N11 C12 1.34(1) . no
N11 C16 1.31(1) . no
C12 C13 1.35(2) . no
C13 C14 1.35(2) . no
C14 C15 1.38(1) . no
C15 C16 1.34(2) . no

loop_
_geom_hbond_atom_site_label_D
_geom_hbond_atom_site_label_H
_geom_hbond_atom_site_label_A
_geom_hbond_distance_DH
_geom_hbond_distance_HA
_geom_hbond_distance_DA
_geom_hbond_angle_DHA
_geom_hbond_site_symmetry_A
_geom_hbond_publ_flag
N11 H11 Br1 0.97(7) 2.69(7) 3.41(1) 132(6) . yes
N11 H11 Br2 0.97(7) 2.68(8) 3.50(1) 142(6) . yes
